data_7226438
loop_
_publ_author_name
'Li, Yanan'
'Shu, Yuan-jie'
'Wang, Bozhou'
'Zhang, Shengyong'
'Zhai, Lian-jie'

_publ_section_title
;
 Synthesis, structure and properties of neutral energetic materials based
 on N-functionalization of 3,6-dinitropyrazolo[4,3-c]pyrazole
;
_journal_name_full 'RSC Adv.'
_journal_paper_doi 10.1039/C6RA19556C
_journal_year 2016
_chemical_formula_moiety C6H4N8O10
_chemical_formula_sum 'C6 H4 N8 O10'
_chemical_formula_weight 348.17
_chemical_melting_point ?
_chemical_name_systematic
; 
 1,4-dinitroxymethyl-3,6-dinitropyrazolo[4,3-c]pyrazole 
;
_space_group_IT_number 2
_symmetry_cell_setting triclinic
_symmetry_space_group_name_Hall '-P 1'
_symmetry_space_group_name_H-M 'P -1'
_atom_sites_solution_hydrogens geom
_atom_sites_solution_primary direct
_atom_sites_solution_secondary difmap
_audit_creation_method SHELXL-97
_audit_update_record
;
2016-06-27 deposited with the CCDC.
2016-08-31 downloaded from the CCDC.
;
_cell_angle_alpha 85.500(11)
_cell_angle_beta 78.807(10)
_cell_angle_gamma 71.153(9)
_cell_formula_units_Z 2
_cell_length_a 7.743(4)
_cell_length_b 8.302(5)
_cell_length_c 10.605(6)
_cell_measurement_reflns_used 428
_cell_measurement_temperature 296(2)
_cell_measurement_theta_max 20.69
_cell_measurement_theta_min 3.18
_cell_volume 632.8(6)
_computing_cell_refinement 'Bruker SAINT'
_computing_data_collection 'Bruker APEX2'
_computing_data_reduction 'Bruker SAINT'
_computing_molecular_graphics 'Bruker SHELXTL'
_computing_publication_material 'Bruker SHELXTL'
_computing_structure_refinement 'SHELXL-97 (Sheldrick, 2008)'
_computing_structure_solution 'SHELXS-97 (Sheldrick, 2008)'
_diffrn_ambient_temperature 296(2)
_diffrn_measured_fraction_theta_full 0.985
_diffrn_measured_fraction_theta_max 0.985
_diffrn_measurement_device_type 'Bruker APEX-II CCD'
_diffrn_measurement_method '\f and \w scans'
_diffrn_radiation_monochromator graphite
_diffrn_radiation_source 'fine-focus sealed tube'
_diffrn_radiation_type MoK\a
_diffrn_radiation_wavelength 0.71073
_diffrn_reflns_av_R_equivalents 0.0367
_diffrn_reflns_av_sigmaI/netI 0.0971
_diffrn_reflns_limit_h_max 8
_diffrn_reflns_limit_h_min -9
_diffrn_reflns_limit_k_max 7
_diffrn_reflns_limit_k_min -9
_diffrn_reflns_limit_l_max 9
_diffrn_reflns_limit_l_min -12
_diffrn_reflns_number 3141
_diffrn_reflns_theta_full 25.10
_diffrn_reflns_theta_max 25.10
_diffrn_reflns_theta_min 1.96
_exptl_absorpt_coefficient_mu 0.175
_exptl_absorpt_correction_T_max 0.9778
_exptl_absorpt_correction_T_min 0.9386
_exptl_absorpt_correction_type none
_exptl_absorpt_process_details SADABS(Sheldrick,1997)
_exptl_crystal_colour yellowish
_exptl_crystal_density_diffrn 1.827
_exptl_crystal_density_meas 0
_exptl_crystal_density_method 'not measured'
_exptl_crystal_description block
_exptl_crystal_F_000 352
_exptl_crystal_size_max 0.37
_exptl_crystal_size_mid 0.24
_exptl_crystal_size_min 0.13
_refine_diff_density_max 0.454
_refine_diff_density_min -0.437
_refine_diff_density_rms 0.073
_refine_ls_extinction_coef 0.006(7)
_refine_ls_extinction_expression Fc^*^=kFc[1+0.001xFc^2^\l^3^/sin(2\q)]^-1/4^
_refine_ls_extinction_method SHELXL
_refine_ls_goodness_of_fit_ref 1.038
_refine_ls_hydrogen_treatment mixed
_refine_ls_matrix_type full
_refine_ls_number_parameters 218
_refine_ls_number_reflns 2222
_refine_ls_number_restraints 0
_refine_ls_restrained_S_all 1.038
_refine_ls_R_factor_all 0.1559
_refine_ls_R_factor_gt 0.0872
_refine_ls_shift/su_max 0.000
_refine_ls_shift/su_mean 0.000
_refine_ls_structure_factor_coef Fsqd
_refine_ls_weighting_details 'calc w=1/[\s^2^(Fo^2^)+(0.1004P)^2^+1.1240P] where P=(Fo^2^+2Fc^2^)/3'
_refine_ls_weighting_scheme calc
_refine_ls_wR_factor_gt 0.2173
_refine_ls_wR_factor_ref 0.2603
_reflns_number_gt 1182
_reflns_number_total 2222
_reflns_threshold_expression >2sigma(I)
_cod_data_source_file c6ra19556c2.cif
_cod_data_source_block xb8321_0m
_cod_depositor_comments
;
The following automatic conversions were performed:

'_chemical_melting_point' value 'none' was changed to '?' - the value
is undefined or not given.

'_symmetry_cell_setting' value 'Triclinic' changed to 'triclinic'
according to
/usr/data/users/saulius/crontab/automatic-downloads/rss-feeds/RSC/lib/dictionaries/cif_core.dic
dictionary named 'cif_core.dic' version 2.4.2 from 2011-04-26.

Automatic conversion script
Id: cif_fix_values 4268 2015-11-12 08:31:59Z antanas 
;
_cod_original_sg_symbol_H-M P-1
_cod_database_code 7226438

loop_
_symmetry_equiv_pos_as_xyz
'x, y, z'
'-x, -y, -z'

loop_
_atom_site_label
_atom_site_type_symbol
_atom_site_fract_x
_atom_site_fract_y
_atom_site_fract_z
_atom_site_U_iso_or_equiv
_atom_site_adp_type
_atom_site_occupancy
_atom_site_symmetry_multiplicity
_atom_site_calc_flag
_atom_site_refinement_flags
N1 N 0.2108(8) 0.7077(8) 0.7135(6) 0.0720(19) Uani 1 1 d .
N2 N 0.2149(7) 0.5207(7) 0.5533(5) 0.0488(14) Uani 1 1 d .
N3 N 0.3369(6) 0.4274(6) 0.4569(5) 0.0421(12) Uani 1 1 d .
N4 N 0.2782(12) 0.0661(10) 0.4507(8) 0.083(2) Uani 1 1 d .
N5 N 0.2718(9) 0.3881(9) -0.0138(7) 0.0690(18) Uani 1 1 d .
N6 N 0.1915(6) 0.0633(6) -0.0470(5) 0.0406(12) Uani 1 1 d .
N7 N 0.2691(6) -0.0429(6) 0.0427(5) 0.0446(13) Uani 1 1 d .
N8 N 0.1903(9) -0.2418(7) 0.2003(6) 0.0624(16) Uani 1 1 d .
O1 O 0.0434(7) 0.7416(8) 0.7467(6) 0.100(2) Uani 1 1 d .
O2 O 0.3083(7) 0.7656(8) 0.7636(5) 0.090(2) Uani 1 1 d .
O3 O 0.3641(8) 0.1649(8) 0.3612(6) 0.0914(18) Uani 1 1 d .
O4 O 0.3373(15) -0.0723(10) 0.4496(11) 0.181(5) Uani 1 1 d .
O5 O 0.1532(14) 0.1568(14) 0.5175(10) 0.188(5) Uani 1 1 d .
O6 O 0.3468(8) 0.2893(8) 0.0594(5) 0.0795(17) Uani 1 1 d .
O7 O 0.2175(11) 0.5405(9) -0.0133(9) 0.140(3) Uani 1 1 d .
O8 O 0.2302(6) 0.3292(6) -0.1213(5) 0.0591(13) Uani 1 1 d .
O9 O 0.3469(7) -0.2947(7) 0.2226(6) 0.0854(18) Uani 1 1 d .
O10 O 0.0615(7) -0.2907(7) 0.2555(5) 0.0819(17) Uani 1 1 d .
C1 C 0.3066(8) 0.5941(8) 0.6093(6) 0.0459(15) Uani 1 1 d .
C2 C 0.5078(7) 0.4473(7) 0.4509(5) 0.0385(14) Uani 1 1 d .
C3 C 0.2729(9) 0.3451(7) 0.3697(7) 0.0502(16) Uani 1 1 d .
H3A H 0.2916 0.3962 0.2849 0.060 Uiso 1 1 calc R
H3B H 0.1407 0.3656 0.3972 0.060 Uiso 1 1 calc R
C4 C 0.3018(8) 0.1482(8) -0.1329(6) 0.0463(16) Uani 1 1 d .
H4A H 0.3071 0.1185 -0.2205 0.056 Uiso 1 1 calc R
H4B H 0.4273 0.1089 -0.1153 0.056 Uiso 1 1 calc R
C5 C 0.0175(7) 0.0560(7) -0.0475(5) 0.0383(14) Uani 1 1 d .
C6 C 0.1439(8) -0.1156(7) 0.1005(6) 0.0431(15) Uani 1 1 d .

loop_
_atom_site_aniso_label
_atom_site_aniso_U_11
_atom_site_aniso_U_22
_atom_site_aniso_U_33
_atom_site_aniso_U_23
_atom_site_aniso_U_13
_atom_site_aniso_U_12
N1 0.048(4) 0.100(5) 0.070(4) -0.045(4) 0.003(3) -0.022(3)
N2 0.043(3) 0.056(3) 0.048(3) -0.013(3) -0.005(2) -0.014(2)
N3 0.036(3) 0.045(3) 0.048(3) -0.010(2) -0.012(2) -0.012(2)
N4 0.106(6) 0.057(5) 0.089(5) 0.021(4) -0.030(5) -0.030(4)
N5 0.072(4) 0.059(5) 0.083(5) -0.019(4) -0.009(4) -0.030(3)
N6 0.033(3) 0.042(3) 0.049(3) -0.005(2) -0.008(2) -0.014(2)
N7 0.035(3) 0.043(3) 0.057(3) -0.002(3) -0.011(2) -0.012(2)
N8 0.063(4) 0.059(4) 0.075(4) 0.004(3) -0.032(3) -0.022(3)
O1 0.037(3) 0.154(6) 0.107(4) -0.081(4) 0.006(3) -0.019(3)
O2 0.066(3) 0.117(5) 0.091(4) -0.065(4) 0.002(3) -0.028(3)
O3 0.086(4) 0.097(5) 0.098(4) -0.018(4) -0.016(3) -0.033(3)
O4 0.253(11) 0.054(5) 0.266(12) 0.027(6) -0.135(10) -0.045(6)
O5 0.161(9) 0.172(9) 0.190(10) -0.068(8) 0.011(7) -0.004(7)
O6 0.088(4) 0.085(4) 0.069(4) -0.024(3) -0.018(3) -0.024(3)
O7 0.182(8) 0.057(4) 0.191(8) -0.033(5) -0.045(6) -0.038(4)
O8 0.056(3) 0.050(3) 0.077(3) 0.004(2) -0.018(2) -0.023(2)
O9 0.071(4) 0.090(4) 0.111(4) 0.035(3) -0.055(3) -0.032(3)
O10 0.068(3) 0.102(4) 0.088(4) 0.034(3) -0.030(3) -0.043(3)
C1 0.040(3) 0.052(4) 0.044(3) -0.016(3) -0.008(3) -0.009(3)
C2 0.041(3) 0.035(3) 0.039(3) -0.003(2) -0.010(3) -0.010(3)
C3 0.053(4) 0.038(4) 0.067(4) -0.005(3) -0.023(3) -0.015(3)
C4 0.038(3) 0.054(4) 0.052(4) -0.011(3) -0.002(3) -0.023(3)
C5 0.030(3) 0.032(3) 0.051(3) -0.009(2) -0.004(3) -0.006(2)
C6 0.041(3) 0.041(3) 0.048(3) -0.003(3) -0.017(3) -0.008(3)

loop_
_atom_type_symbol
_atom_type_description
_atom_type_scat_dispersion_real
_atom_type_scat_dispersion_imag
_atom_type_scat_source
C C 0.0033 0.0016 'International Tables Vol C Tables 4.2.6.8 and 6.1.1.4'
H H 0.0000 0.0000 'International Tables Vol C Tables 4.2.6.8 and 6.1.1.4'
N N 0.0061 0.0033 'International Tables Vol C Tables 4.2.6.8 and 6.1.1.4'
O O 0.0106 0.0060 'International Tables Vol C Tables 4.2.6.8 and 6.1.1.4'

loop_
_geom_angle_atom_site_label_1
_geom_angle_atom_site_label_2
_geom_angle_atom_site_label_3
_geom_angle
_geom_angle_site_symmetry_1
_geom_angle_site_symmetry_3
O1 N1 O2 124.3(5) . .
O1 N1 C1 120.0(6) . .
O2 N1 C1 115.6(5) . .
C1 N2 N3 107.0(5) . .
N2 N3 C2 109.7(4) . .
N2 N3 C3 119.8(5) . .
C2 N3 C3 130.0(5) . .
O4 N4 O5 131.8(12) . .
O4 N4 O3 119.2(10) . .
O5 N4 O3 109.0(9) . .
O6 N5 O7 130.6(8) . .
O6 N5 O8 119.4(6) . .
O7 N5 O8 110.0(7) . .
N7 N6 C5 110.6(5) . .
N7 N6 C4 118.5(4) . .
C5 N6 C4 130.5(5) . .
C6 N7 N6 106.2(4) . .
O9 N8 O10 124.7(6) . .
O9 N8 C6 120.8(6) . .
O10 N8 C6 114.5(6) . .
N4 O3 C3 114.5(6) . .
N5 O8 C4 113.1(5) . .
N2 C1 C2 111.3(5) . 2_666
N2 C1 N1 119.9(5) . .
C2 C1 N1 128.7(6) 2_666 .
C2 C2 N3 107.4(6) 2_666 .
C2 C2 C1 104.7(6) 2_666 2_666
N3 C2 C1 148.0(5) . 2_666
N3 C3 O3 113.9(5) . .
N3 C3 H3A 108.8 . .
O3 C3 H3A 108.8 . .
N3 C3 H3B 108.8 . .
O3 C3 H3B 108.8 . .
H3A C3 H3B 107.7 . .
N6 C4 O8 112.4(4) . .
N6 C4 H4A 109.1 . .
O8 C4 H4A 109.1 . .
N6 C4 H4B 109.1 . .
O8 C4 H4B 109.1 . .
H4A C4 H4B 107.9 . .
C5 C5 N6 107.4(6) 2 .
C5 C5 C6 104.9(6) 2 2
N6 C5 C6 147.7(6) . 2
N7 C6 C5 110.9(5) . 2
N7 C6 N8 119.2(5) . .
C5 C6 N8 129.9(6) 2 .

loop_
_geom_bond_atom_site_label_1
_geom_bond_atom_site_label_2
_geom_bond_distance
_geom_bond_site_symmetry_2
N1 O1 1.219(7) .
N1 O2 1.230(7) .
N1 C1 1.434(8) .
N2 C1 1.315(7) .
N2 N3 1.346(6) .
N3 C2 1.375(7) .
N3 C3 1.436(7) .
N4 O4 1.091(9) .
N4 O5 1.163(10) .
N4 O3 1.414(9) .
N5 O6 1.175(8) .
N5 O7 1.198(8) .
N5 O8 1.405(8) .
N6 N7 1.338(7) .
N6 C5 1.369(7) .
N6 C4 1.430(7) .
N7 C6 1.331(7) .
N8 O9 1.212(7) .
N8 O10 1.225(7) .
N8 C6 1.441(8) .
O3 C3 1.435(8) .
O8 C4 1.430(7) .
C1 C2 1.397(8) 2_666
C2 C2 1.375(11) 2_666
C2 C1 1.397(8) 2_666
C3 H3A 0.9700 .
C3 H3B 0.9700 .
C4 H4A 0.9700 .
C4 H4B 0.9700 .
C5 C5 1.365(11) 2
C5 C6 1.398(8) 2
C6 C5 1.398(8) 2

loop_
_geom_torsion_atom_site_label_1
_geom_torsion_atom_site_label_2
_geom_torsion_atom_site_label_3
_geom_torsion_atom_site_label_4
_geom_torsion
_geom_torsion_site_symmetry_4
C1 N2 N3 C2 -1.7(7) .
C1 N2 N3 C3 -173.9(5) .
C5 N6 N7 C6 -0.9(6) .
C4 N6 N7 C6 -174.3(5) .
O4 N4 O3 C3 178.9(8) .
O5 N4 O3 C3 -3.4(10) .
O6 N5 O8 C4 -5.0(8) .
O7 N5 O8 C4 176.1(6) .
N3 N2 C1 C2 1.0(7) 2_666
N3 N2 C1 N1 177.7(6) .
O1 N1 C1 N2 -2.9(11) .
O2 N1 C1 N2 177.3(7) .
O1 N1 C1 C2 173.1(7) 2_666
O2 N1 C1 C2 -6.7(11) 2_666
N2 N3 C2 C2 1.7(8) 2_666
C3 N3 C2 C2 172.9(6) 2_666
N2 N3 C2 C1 179.8(9) 2_666
C3 N3 C2 C1 -9.0(14) 2_666
N2 N3 C3 O3 -124.3(6) .
C2 N3 C3 O3 65.2(9) .
N4 O3 C3 N3 89.6(7) .
N7 N6 C4 O8 -117.9(6) .
C5 N6 C4 O8 70.2(7) .
N5 O8 C4 N6 78.1(6) .
N7 N6 C5 C5 1.4(7) 2
C4 N6 C5 C5 173.8(6) 2
N7 N6 C5 C6 179.1(8) 2
C4 N6 C5 C6 -8.5(13) 2
N6 N7 C6 C5 0.1(6) 2
N6 N7 C6 N8 178.1(5) .
O9 N8 C6 N7 -7.7(9) .
O10 N8 C6 N7 174.0(6) .
O9 N8 C6 C5 169.9(6) 2
O10 N8 C6 C5 -8.4(10) 2
